data_4511877
loop_
_publ_author_name
'Harada, Jun'
'Ogawa, Keiichiro'

_publ_section_title
;
 What Molecules Are Likely or Unlikely To Undergo Pedal Motions in
 Crystals?
;
_journal_issue 10
_journal_name_full 'Crystal Growth &amp; Design'
_journal_page_first 5182
_journal_paper_doi 10.1021/cg500962y
_journal_volume 14
_journal_year 2014
_chemical_formula_moiety 'C18 H22'
_chemical_formula_sum 'C18 H22'
_chemical_formula_weight 238.35
_chemical_name_systematic
;
 ?
;
_space_group_crystal_system monoclinic
_space_group_IT_number 14
_space_group_name_Hall '-P 2yn'
_space_group_name_H-M_alt 'P 1 21/n 1'
_symmetry_space_group_name_Hall '-P 2yn'
_symmetry_space_group_name_H-M 'P 1 21/n 1'
_atom_sites_solution_hydrogens geom
_atom_sites_solution_primary direct
_audit_creation_date 2014-06-26
_audit_creation_method
;
Olex2 1.2
(compiled 2014.06.23 svn.r2946 for OlexSys, GUI svn.r4855)
;
_cell_angle_alpha 90
_cell_angle_beta 97.340(1)
_cell_angle_gamma 90
_cell_formula_units_Z 2
_cell_length_a 10.4841(2)
_cell_length_b 6.5711(1)
_cell_length_c 10.3523(2)
_cell_measurement_reflns_used 6634
_cell_measurement_temperature 90
_cell_measurement_theta_max 42.034
_cell_measurement_theta_min 2.603
_cell_volume 707.35(2)
_computing_cell_refinement 'SAINT v6.02A (Bruker, 2001)'
_computing_data_collection 'SMART v5.054 (Bruker, 1998)'
_computing_data_reduction 'SAINT v6.02A (Bruker, 2001)'
_computing_molecular_graphics 'XP (Bruker, 1998)'
_computing_publication_material 'Olex2 (Dolomanov et al., 2009)'
_computing_structure_refinement 'ShelXL (Sheldrick, 2008)'
_computing_structure_solution 'ShelXS (Sheldrick, 2008)'
_diffrn_ambient_temperature 90
_diffrn_detector_area_resol_mean 8.192
_diffrn_measured_fraction_theta_full 1.000
_diffrn_measured_fraction_theta_max 1.000
_diffrn_measurement_device_type 'Bruker SMART 1000'
_diffrn_measurement_method '\w scans'
_diffrn_radiation_type MoK\a
_diffrn_radiation_wavelength 0.71073
_diffrn_reflns_av_R_equivalents 0.0113
_diffrn_reflns_av_unetI/netI 0.0071
_diffrn_reflns_Laue_measured_fraction_full 1.000
_diffrn_reflns_Laue_measured_fraction_max 1.000
_diffrn_reflns_limit_h_max 14
_diffrn_reflns_limit_h_min -14
_diffrn_reflns_limit_k_max 9
_diffrn_reflns_limit_k_min -9
_diffrn_reflns_limit_l_max 14
_diffrn_reflns_limit_l_min -14
_diffrn_reflns_number 19460
_diffrn_reflns_point_group_measured_fraction_full 1.000
_diffrn_reflns_point_group_measured_fraction_max 1.000
_diffrn_reflns_theta_full 25.242
_diffrn_reflns_theta_max 30.030
_diffrn_reflns_theta_min 2.604
_diffrn_source 'sealed X-ray tube'
_diffrn_standards_number 0
_exptl_absorpt_coefficient_mu 0.062
_exptl_absorpt_correction_type multi-scan
_exptl_absorpt_process_details 'SADABS was used for absorption correction.'
_exptl_crystal_colour colourless
_exptl_crystal_colour_primary colourless
_exptl_crystal_density_diffrn 1.119
_exptl_crystal_description block
_exptl_crystal_F_000 260
_exptl_crystal_size_max 0.6
_exptl_crystal_size_mid 0.25
_exptl_crystal_size_min 0.25
_exptl_transmission_factor_max 0.979004
_exptl_transmission_factor_min 0.897124
_refine_diff_density_max 0.441
_refine_diff_density_min -0.138
_refine_diff_density_rms 0.047
_refine_ls_extinction_method none
_refine_ls_goodness_of_fit_ref 1.061
_refine_ls_hydrogen_treatment constr
_refine_ls_matrix_type full
_refine_ls_number_parameters 84
_refine_ls_number_reflns 2078
_refine_ls_number_restraints 0
_refine_ls_restrained_S_all 1.061
_refine_ls_R_factor_all 0.0440
_refine_ls_R_factor_gt 0.0405
_refine_ls_shift/su_max 0.000
_refine_ls_shift/su_mean 0.000
_refine_ls_structure_factor_coef Fsqd
_refine_ls_weighting_details 'w=1/[\s^2^(Fo^2^)+(0.0683P)^2^+0.1693P] where P=(Fo^2^+2Fc^2^)/3'
_refine_ls_weighting_scheme calc
_refine_ls_wR_factor_gt 0.1138
_refine_ls_wR_factor_ref 0.1176
_reflns_Friedel_coverage 0.000
_reflns_number_gt 1871
_reflns_number_total 2078
_reflns_threshold_expression 'I > 2\s(I)'
_cod_data_source_file cg500962y_si_001.cif
_cod_data_source_block 2266MeDPE90K
_cod_depositor_comments 'Adding full bibliography for 4511872--4511883.cif.'
_cod_database_code 4511877
_shelxl_version_number 2013-4
_shelx_space_group_comment
;
The symmetry employed for this shelxl refinement is uniquely defined
by the following loop, which should always be used as a source of
symmetry information in preference to the above space-group names.
They are only intended as comments.
;
_shelx_estimated_absorpt_t_max 0.985
_shelx_estimated_absorpt_t_min 0.964
_olex2_refinement_description
;
1. Others
 Fixed Uiso: H3(0.022) H4(0.025) H5(0.023) H7A(0.018) H7B(0.018) H8A(0.036)
 H8B(0.036) H8C(0.036) H9A(0.029) H9B(0.029) H9C(0.029)
 Fixed X: H3(0.4558) H4(0.6149) H5(0.7109) H7A(0.3697) H7B(0.4703) H8A(0.3253)
 H8B(0.2726) H8C(0.3807) H9A(0.7391) H9B(0.7174) H9C(0.612)
 Fixed Y: H3(0.3174) H4(0.0662) H5(-0.0271) H7A(0.4389) H7B(0.3015)
 H8A(0.5544) H8B(0.4848) H8C(0.6574) H9A(-0.0024) H9B(0.2215) H9C(0.0482)
 Fixed Z: H3(0.9522) H4(0.97) H5(0.787) H7A(0.51) H7B(0.4452) H8A(0.8383)
 H8B(0.6932) H8C(0.7169) H9A(0.5717) H9B(0.512) H9C(0.4741)
;
_olex2_submission_special_instructions 'No special instructions were received'

loop_
_space_group_symop_operation_xyz
'x, y, z'
'-x+1/2, y+1/2, -z+1/2'
'-x, -y, -z'
'x-1/2, -y-1/2, z-1/2'

loop_
_atom_site_label
_atom_site_type_symbol
_atom_site_fract_x
_atom_site_fract_y
_atom_site_fract_z
_atom_site_U_iso_or_equiv
_atom_site_adp_type
_atom_site_occupancy
_atom_site_site_symmetry_order
_atom_site_calc_flag
_atom_site_refinement_flags_posn
C1 C 0.50744(7) 0.31000(11) 0.64580(7) 0.01447(17) Uani 1 1 d .
C2 C 0.45201(7) 0.36941(12) 0.75716(7) 0.01654(17) Uani 1 1 d .
C3 C 0.49333(7) 0.27770(13) 0.87726(7) 0.01862(18) Uani 1 1 d .
H3 H 0.4558 0.3174 0.9522 0.022 Uiso 1 1 calc R
C4 C 0.58864(8) 0.12916(13) 0.88835(8) 0.02050(19) Uani 1 1 d .
H4 H 0.6149 0.0662 0.9700 0.025 Uiso 1 1 calc R
C5 C 0.64521(8) 0.07340(12) 0.77922(8) 0.01885(18) Uani 1 1 d .
H5 H 0.7109 -0.0271 0.7870 0.023 Uiso 1 1 calc R
C6 C 0.60661(7) 0.16338(11) 0.65816(7) 0.01536(17) Uani 1 1 d .
C7 C 0.46191(7) 0.40359(11) 0.51396(7) 0.01526(17) Uani 1 1 d .
H7A H 0.3697 0.4389 0.5100 0.018 Uiso 1 1 calc R
H7B H 0.4703 0.3015 0.4452 0.018 Uiso 1 1 calc R
C8 C 0.34852(8) 0.53072(14) 0.75084(8) 0.0238(2) Uani 1 1 d .
H8A H 0.3253 0.5544 0.8383 0.036 Uiso 1 1 calc GR
H8B H 0.2726 0.4848 0.6932 0.036 Uiso 1 1 calc GR
H8C H 0.3807 0.6574 0.7169 0.036 Uiso 1 1 calc GR
C9 C 0.67477(8) 0.10230(12) 0.54396(8) 0.01912(18) Uani 1 1 d .
H9A H 0.7391 -0.0024 0.5717 0.029 Uiso 1 1 calc GR
H9B H 0.7174 0.2215 0.5120 0.029 Uiso 1 1 calc GR
H9C H 0.6120 0.0482 0.4741 0.029 Uiso 1 1 calc GR

loop_
_atom_site_aniso_label
_atom_site_aniso_U_11
_atom_site_aniso_U_22
_atom_site_aniso_U_33
_atom_site_aniso_U_23
_atom_site_aniso_U_13
_atom_site_aniso_U_12
C1 0.0143(3) 0.0137(3) 0.0153(3) 0.0024(2) 0.0013(2) -0.0014(2)
C2 0.0160(3) 0.0168(3) 0.0171(3) 0.0025(3) 0.0034(3) 0.0000(3)
C3 0.0185(3) 0.0218(4) 0.0159(3) 0.0030(3) 0.0036(3) -0.0019(3)
C4 0.0196(4) 0.0236(4) 0.0177(3) 0.0072(3) 0.0003(3) -0.0006(3)
C5 0.0170(3) 0.0178(4) 0.0213(4) 0.0055(3) 0.0006(3) 0.0013(3)
C6 0.0148(3) 0.0139(3) 0.0174(3) 0.0016(2) 0.0019(2) -0.0011(2)
C7 0.0152(3) 0.0155(3) 0.0149(3) 0.0026(2) 0.0010(2) -0.0006(2)
C8 0.0249(4) 0.0259(4) 0.0221(4) 0.0047(3) 0.0088(3) 0.0083(3)
C9 0.0198(4) 0.0173(4) 0.0209(4) 0.0008(3) 0.0051(3) 0.0030(3)

loop_
_atom_type_symbol
_atom_type_description
_atom_type_scat_dispersion_real
_atom_type_scat_dispersion_imag
_atom_type_scat_source
C C 0.0033 0.0016 'International Tables Vol C Tables 4.2.6.8 and 6.1.1.4'
H H 0.0000 0.0000 'International Tables Vol C Tables 4.2.6.8 and 6.1.1.4'

loop_
_geom_angle_atom_site_label_1
_geom_angle_atom_site_label_2
_geom_angle_atom_site_label_3
_geom_angle
_geom_angle_site_symmetry_1
_geom_angle_site_symmetry_3
C2 C1 C6 119.37(7) . .
C2 C1 C7 120.51(6) . .
C6 C1 C7 120.11(6) . .
C1 C2 C8 121.79(7) . .
C3 C2 C1 119.58(7) . .
C3 C2 C8 118.63(7) . .
C2 C3 H3 119.6 . .
C4 C3 C2 120.86(7) . .
C4 C3 H3 119.6 . .
C3 C4 H4 120.2 . .
C5 C4 C3 119.63(7) . .
C5 C4 H4 120.2 . .
C4 C5 H5 119.6 . .
C4 C5 C6 120.81(7) . .
C6 C5 H5 119.6 . .
C1 C6 C9 121.79(7) . .
C5 C6 C1 119.71(7) . .
C5 C6 C9 118.50(7) . .
C1 C7 C7 112.95(7) . 3_666
C1 C7 H7A 109.0 . .
C1 C7 H7B 109.0 . .
C7 C7 H7A 109.0 3_666 .
C7 C7 H7B 109.0 3_666 .
H7A C7 H7B 107.8 . .
C2 C8 H8A 109.5 . .
C2 C8 H8B 109.5 . .
C2 C8 H8C 109.5 . .
H8A C8 H8B 109.5 . .
H8A C8 H8C 109.5 . .
H8B C8 H8C 109.5 . .
C6 C9 H9A 109.5 . .
C6 C9 H9B 109.5 . .
C6 C9 H9C 109.5 . .
H9A C9 H9B 109.5 . .
H9A C9 H9C 109.5 . .
H9B C9 H9C 109.5 . .

loop_
_geom_bond_atom_site_label_1
_geom_bond_atom_site_label_2
_geom_bond_distance
_geom_bond_site_symmetry_2
C1 C2 1.4108(10) .
C1 C6 1.4112(10) .
C1 C7 1.5174(10) .
C2 C3 1.3997(10) .
C2 C8 1.5122(11) .
C3 H3 0.9500 .
C3 C4 1.3911(11) .
C4 H4 0.9500 .
C4 C5 1.3905(11) .
C5 H5 0.9500 .
C5 C6 1.3980(10) .
C6 C9 1.5117(10) .
C7 C7 1.5446(14) 3_666
C7 H7A 0.9900 .
C7 H7B 0.9900 .
C8 H8A 0.9800 .
C8 H8B 0.9800 .
C8 H8C 0.9800 .
C9 H9A 0.9800 .
C9 H9B 0.9800 .
C9 H9C 0.9800 .

loop_
_geom_torsion_atom_site_label_1
_geom_torsion_atom_site_label_2
_geom_torsion_atom_site_label_3
_geom_torsion_atom_site_label_4
_geom_torsion
_geom_torsion_site_symmetry_4
C1 C2 C3 C4 0.20(12) .
C2 C1 C6 C5 2.42(11) .
C2 C1 C6 C9 -176.52(7) .
C2 C1 C7 C7 90.35(10) 3_666
C2 C3 C4 C5 1.11(12) .
C3 C4 C5 C6 -0.63(12) .
C4 C5 C6 C1 -1.13(12) .
C4 C5 C6 C9 177.84(7) .
C6 C1 C2 C3 -1.96(11) .
C6 C1 C2 C8 177.97(7) .
C6 C1 C7 C7 -89.19(10) 3_666
C7 C1 C2 C3 178.50(7) .
C7 C1 C2 C8 -1.57(11) .
C7 C1 C6 C5 -178.04(7) .
C7 C1 C6 C9 3.02(11) .
C8 C2 C3 C4 -179.73(8) .
